data_7155943
loop_
_publ_author_name
'Liu, Rai-Shung'
'Sharma, Pankaj'
'Jadhav, Prakash Daulat'
'Skaria, Manisha'

_publ_section_title
;
 Stereoselective annulation between an allene, an alkene, and two
 nitrosoarenes to access bis(isoxazoliodine) derivatives
;
_journal_name_full 'Org. Biomol. Chem.'
_journal_paper_doi 10.1039/C7OB02087B
_journal_year 2017
_chemical_formula_moiety 'C31 H32 N2 O4'
_chemical_formula_sum 'C31 H32 N2 O4'
_chemical_formula_weight 496.59
_chemical_name_systematic
;
 ?
;
_space_group_IT_number 15
_symmetry_cell_setting monoclinic
_symmetry_space_group_name_Hall '-C 2yc'
_symmetry_space_group_name_H-M 'C 1 2/c 1'
_atom_sites_solution_hydrogens geom
_atom_sites_solution_primary direct
_atom_sites_solution_secondary difmap
_audit_creation_method SHELXL-97
_audit_update_record
;
2017-03-27 deposited with the CCDC.
2017-10-25 downloaded from the CCDC.
;
_cell_angle_alpha 90.00
_cell_angle_beta 107.805(4)
_cell_angle_gamma 90.00
_cell_formula_units_Z 8
_cell_length_a 24.087(3)
_cell_length_b 9.7374(11)
_cell_length_c 23.807(3)
_cell_measurement_reflns_used 2985
_cell_measurement_temperature 200(2)
_cell_measurement_theta_max 24.34
_cell_measurement_theta_min 2.34
_cell_volume 5316.4(11)
_computing_molecular_graphics 'Ortep-3 for Windows (Farrugia, 1997)'
_computing_publication_material 'WinGX publication routines (Farrugia, 1999)'
_computing_structure_refinement 'SHELXL-97 (Sheldrick, 1997)'
_computing_structure_solution 'SHELXS-86 (Sheldrick, 1986)'
_diffrn_ambient_temperature 200(2)
_diffrn_measured_fraction_theta_full 0.996
_diffrn_measured_fraction_theta_max 0.996
_diffrn_measurement_device_type 'D8 Venture'
_diffrn_radiation_monochromator graphite
_diffrn_radiation_source 'fine-focus sealed tube'
_diffrn_radiation_type MoK\a
_diffrn_radiation_wavelength 0.71073
_diffrn_reflns_av_R_equivalents 0.0752
_diffrn_reflns_av_sigmaI/netI 0.0673
_diffrn_reflns_limit_h_max 28
_diffrn_reflns_limit_h_min -20
_diffrn_reflns_limit_k_max 11
_diffrn_reflns_limit_k_min -11
_diffrn_reflns_limit_l_max 28
_diffrn_reflns_limit_l_min -28
_diffrn_reflns_number 19936
_diffrn_reflns_theta_full 25.05
_diffrn_reflns_theta_max 25.05
_diffrn_reflns_theta_min 2.27
_exptl_absorpt_coefficient_mu 0.082
_exptl_absorpt_correction_T_max 0.9975
_exptl_absorpt_correction_T_min 0.9918
_exptl_absorpt_correction_type multi-scan
_exptl_crystal_colour 'pale brown'
_exptl_crystal_density_diffrn 1.241
_exptl_crystal_density_method 'not measured'
_exptl_crystal_description prism
_exptl_crystal_F_000 2112
_exptl_crystal_size_max 0.10
_exptl_crystal_size_mid 0.07
_exptl_crystal_size_min 0.03
_refine_diff_density_max 0.246
_refine_diff_density_min -0.333
_refine_diff_density_rms 0.054
_refine_ls_extinction_method none
_refine_ls_goodness_of_fit_ref 1.078
_refine_ls_hydrogen_treatment constr
_refine_ls_matrix_type full
_refine_ls_number_parameters 335
_refine_ls_number_reflns 4704
_refine_ls_number_restraints 0
_refine_ls_restrained_S_all 1.078
_refine_ls_R_factor_all 0.1157
_refine_ls_R_factor_gt 0.0567
_refine_ls_shift/su_max 0.000
_refine_ls_shift/su_mean 0.000
_refine_ls_structure_factor_coef Fsqd
_refine_ls_weighting_details 'calc w=1/[\s^2^(Fo^2^)+(0.0694P)^2^+3.8630P] where P=(Fo^2^+2Fc^2^)/3'
_refine_ls_weighting_scheme calc
_refine_ls_wR_factor_gt 0.1343
_refine_ls_wR_factor_ref 0.1691
_reflns_number_gt 2837
_reflns_number_total 4704
_reflns_threshold_expression >2sigma(I)
_cod_data_source_file c7ob02087b2.cif
_cod_data_source_block d18714
_cod_original_cell_volume 5316.5(11)
_cod_original_sg_symbol_H-M 'C 2/c'
_cod_database_code 7155943

loop_
_symmetry_equiv_pos_as_xyz
'x, y, z'
'-x, y, -z+1/2'
'x+1/2, y+1/2, z'
'-x+1/2, y+1/2, -z+1/2'
'-x, -y, -z'
'x, -y, z-1/2'
'-x+1/2, -y+1/2, -z'
'x+1/2, -y+1/2, z-1/2'

loop_
_atom_site_label
_atom_site_type_symbol
_atom_site_fract_x
_atom_site_fract_y
_atom_site_fract_z
_atom_site_U_iso_or_equiv
_atom_site_adp_type
_atom_site_occupancy
_atom_site_symmetry_multiplicity
_atom_site_calc_flag
_atom_site_refinement_flags
C1 C 0.53610(14) 0.2001(3) 0.55317(12) 0.0354(7) Uani 1 1 d .
C2 C 0.58337(13) 0.1043(3) 0.54818(12) 0.0337(7) Uani 1 1 d .
H2 H 0.5863 0.0227 0.5744 0.040 Uiso 1 1 calc R
C3 C 0.63749(13) 0.1919(3) 0.56907(12) 0.0318(7) Uani 1 1 d .
H3A H 0.6471 0.2317 0.5349 0.038 Uiso 1 1 calc R
H3B H 0.6710 0.1359 0.5922 0.038 Uiso 1 1 calc R
C4 C 0.62467(12) 0.3076(3) 0.60792(12) 0.0301(7) Uani 1 1 d .
C5 C 0.64820(13) 0.2685(3) 0.67488(12) 0.0312(7) Uani 1 1 d .
H5 H 0.6917 0.2667 0.6861 0.037 Uiso 1 1 calc R
C6 C 0.62819(13) 0.1258(3) 0.68653(12) 0.0334(7) Uani 1 1 d .
C7 C 0.57465(14) 0.1053(3) 0.69567(13) 0.0450(8) Uani 1 1 d .
H7 H 0.5522 0.1818 0.7009 0.054 Uiso 1 1 calc R
C8 C 0.55388(17) -0.0279(4) 0.69720(16) 0.0600(10) Uani 1 1 d .
H8 H 0.5165 -0.0416 0.7019 0.072 Uiso 1 1 calc R
C9 C 0.58672(19) -0.1395(4) 0.69201(15) 0.0609(11) Uani 1 1 d .
H9 H 0.5715 -0.2296 0.6916 0.073 Uiso 1 1 calc R
C10 C 0.64155(17) -0.1203(3) 0.68742(13) 0.0494(9) Uani 1 1 d .
H10 H 0.6653 -0.1973 0.6861 0.059 Uiso 1 1 calc R
C11 C 0.66222(15) 0.0114(3) 0.68467(12) 0.0404(8) Uani 1 1 d .
H11 H 0.7002 0.0239 0.6815 0.049 Uiso 1 1 calc R
C12 C 0.66612(13) 0.3963(3) 0.76904(12) 0.0332(7) Uani 1 1 d .
C13 C 0.69625(15) 0.2910(3) 0.80432(13) 0.0430(8) Uani 1 1 d .
H13 H 0.6966 0.2021 0.7880 0.052 Uiso 1 1 calc R
C14 C 0.72582(16) 0.3142(3) 0.86304(14) 0.0497(9) Uani 1 1 d .
H14 H 0.7460 0.2407 0.8869 0.060 Uiso 1 1 calc R
C15 C 0.72650(15) 0.4428(3) 0.88758(14) 0.0470(9) Uani 1 1 d .
H15 H 0.7466 0.4579 0.9281 0.056 Uiso 1 1 calc R
C16 C 0.69755(14) 0.5494(3) 0.85243(14) 0.0424(8) Uani 1 1 d .
H16 H 0.6982 0.6387 0.8687 0.051 Uiso 1 1 calc R
C17 C 0.66777(14) 0.5266(3) 0.79402(13) 0.0387(8) Uani 1 1 d .
H17 H 0.6480 0.6006 0.7703 0.046 Uiso 1 1 calc R
C18 C 0.65171(13) 0.4409(3) 0.59173(12) 0.0311(7) Uani 1 1 d .
H18 H 0.6305 0.4616 0.5495 0.037 Uiso 1 1 calc R
C19 C 0.71595(13) 0.4281(3) 0.59697(12) 0.0310(7) Uani 1 1 d .
C20 C 0.75910(14) 0.4434(3) 0.65087(13) 0.0356(7) Uani 1 1 d .
H20 H 0.7482 0.4560 0.6857 0.043 Uiso 1 1 calc R
C21 C 0.81753(14) 0.4405(3) 0.65483(14) 0.0426(8) Uani 1 1 d .
H21 H 0.8464 0.4504 0.6921 0.051 Uiso 1 1 calc R
C22 C 0.83389(15) 0.4230(3) 0.60407(15) 0.0431(8) Uani 1 1 d .
H22 H 0.8740 0.4213 0.6064 0.052 Uiso 1 1 calc R
C23 C 0.79174(15) 0.4081(3) 0.55070(14) 0.0428(8) Uani 1 1 d .
H23 H 0.8027 0.3956 0.5160 0.051 Uiso 1 1 calc R
C24 C 0.73326(15) 0.4113(3) 0.54694(13) 0.0388(8) Uani 1 1 d .
H24 H 0.7046 0.4018 0.5095 0.047 Uiso 1 1 calc R
C25 C 0.52040(13) 0.4141(3) 0.59712(13) 0.0346(7) Uani 1 1 d .
C26 C 0.51676(14) 0.5440(3) 0.57339(13) 0.0376(7) Uani 1 1 d .
H26 H 0.5409 0.5691 0.5501 0.045 Uiso 1 1 calc R
C27 C 0.47766(15) 0.6379(3) 0.58365(14) 0.0463(8) Uani 1 1 d .
H27 H 0.4757 0.7282 0.5680 0.056 Uiso 1 1 calc R
C28 C 0.44204(17) 0.6015(4) 0.61603(16) 0.0593(10) Uani 1 1 d .
H28 H 0.4164 0.6671 0.6243 0.071 Uiso 1 1 calc R
C29 C 0.44351(18) 0.4695(4) 0.63666(18) 0.0660(11) Uani 1 1 d .
H29 H 0.4173 0.4426 0.6575 0.079 Uiso 1 1 calc R
C30 C 0.48247(15) 0.3762(4) 0.62752(16) 0.0526(9) Uani 1 1 d .
H30 H 0.4833 0.2852 0.6422 0.063 Uiso 1 1 calc R
C31 C 0.3421(2) 0.2606(5) 0.5088(2) 0.0904(14) Uani 1 1 d .
H31A H 0.3427 0.1662 0.5233 0.136 Uiso 1 1 calc R
H31B H 0.3016 0.2897 0.4905 0.136 Uiso 1 1 calc R
H31C H 0.3608 0.3217 0.5419 0.136 Uiso 1 1 calc R
N1 N 0.55915(10) 0.3116(2) 0.58551(10) 0.0320(6) Uani 1 1 d .
N2 N 0.63211(11) 0.3758(2) 0.71011(10) 0.0364(6) Uani 1 1 d .
O1 O 0.48334(10) 0.1801(2) 0.53009(9) 0.0456(6) Uani 1 1 d .
O2 O 0.57451(10) 0.06268(19) 0.48905(9) 0.0425(6) Uani 1 1 d .
O3 O 0.64358(9) 0.55613(18) 0.62573(8) 0.0364(5) Uani 1 1 d .
O4 O 0.37220(11) 0.2666(3) 0.46733(11) 0.0694(8) Uani 1 1 d .
H2' H 0.6288 0.4650 0.6890 0.083 Uiso 1 1 d R
H2A H 0.5485 -0.0145 0.4881 0.083 Uiso 1 1 d R
H3' H 0.6367 0.6368 0.5996 0.083 Uiso 1 1 d R
H4' H 0.4076 0.2396 0.4873 0.083 Uiso 1 1 d R

loop_
_atom_site_aniso_label
_atom_site_aniso_U_11
_atom_site_aniso_U_22
_atom_site_aniso_U_33
_atom_site_aniso_U_23
_atom_site_aniso_U_13
_atom_site_aniso_U_12
C1 0.039(2) 0.0291(16) 0.0350(16) -0.0012(13) 0.0060(14) -0.0050(14)
C2 0.043(2) 0.0258(15) 0.0309(15) -0.0033(12) 0.0099(14) -0.0009(14)
C3 0.0370(18) 0.0265(15) 0.0318(15) -0.0026(12) 0.0104(13) 0.0027(13)
C4 0.0301(17) 0.0264(15) 0.0324(15) -0.0021(12) 0.0078(13) -0.0011(13)
C5 0.0350(18) 0.0260(15) 0.0325(15) -0.0019(12) 0.0102(13) 0.0019(13)
C6 0.0409(19) 0.0300(16) 0.0283(15) -0.0014(13) 0.0093(14) -0.0024(14)
C7 0.041(2) 0.051(2) 0.0411(18) 0.0099(16) 0.0105(15) -0.0012(17)
C8 0.045(2) 0.070(3) 0.060(2) 0.023(2) 0.0083(18) -0.018(2)
C9 0.076(3) 0.041(2) 0.050(2) 0.0092(17) -0.004(2) -0.018(2)
C10 0.070(3) 0.0309(17) 0.0410(19) -0.0007(15) 0.0082(18) -0.0043(18)
C11 0.057(2) 0.0292(16) 0.0356(17) 0.0001(14) 0.0142(16) 0.0001(16)
C12 0.0373(18) 0.0297(16) 0.0328(16) -0.0033(13) 0.0109(14) -0.0029(14)
C13 0.058(2) 0.0316(17) 0.0349(17) -0.0061(14) 0.0082(16) -0.0009(16)
C14 0.062(2) 0.0408(19) 0.0393(18) 0.0021(15) 0.0051(17) 0.0000(17)
C15 0.057(2) 0.049(2) 0.0334(17) -0.0091(15) 0.0110(16) -0.0107(18)
C16 0.047(2) 0.0383(18) 0.0459(19) -0.0159(15) 0.0208(16) -0.0089(16)
C17 0.047(2) 0.0312(17) 0.0421(18) -0.0019(14) 0.0196(15) 0.0006(14)
C18 0.0354(18) 0.0259(15) 0.0310(15) -0.0016(12) 0.0089(13) 0.0016(13)
C19 0.0368(18) 0.0218(14) 0.0341(16) -0.0011(12) 0.0103(14) -0.0044(13)
C20 0.040(2) 0.0310(16) 0.0361(17) -0.0030(13) 0.0119(15) -0.0028(14)
C21 0.038(2) 0.0368(18) 0.0481(19) -0.0007(15) 0.0064(16) -0.0008(15)
C22 0.038(2) 0.0357(18) 0.059(2) 0.0040(16) 0.0197(17) 0.0032(15)
C23 0.049(2) 0.0397(18) 0.0468(19) 0.0016(15) 0.0248(17) -0.0008(16)
C24 0.050(2) 0.0314(16) 0.0354(17) 0.0005(13) 0.0138(15) -0.0015(15)
C25 0.0331(18) 0.0329(17) 0.0366(16) -0.0011(13) 0.0088(14) 0.0047(14)
C26 0.0389(19) 0.0321(17) 0.0386(17) -0.0014(13) 0.0072(14) 0.0001(14)
C27 0.049(2) 0.0331(17) 0.053(2) -0.0007(15) 0.0088(17) 0.0085(16)
C28 0.059(3) 0.052(2) 0.073(3) 0.0026(19) 0.029(2) 0.0216(19)
C29 0.060(3) 0.069(3) 0.081(3) 0.018(2) 0.039(2) 0.026(2)
C30 0.049(2) 0.047(2) 0.068(2) 0.0165(18) 0.0275(19) 0.0143(18)
C31 0.072(3) 0.101(4) 0.093(3) 0.011(3) 0.017(3) 0.003(3)
N1 0.0312(15) 0.0249(12) 0.0399(14) -0.0025(11) 0.0109(11) -0.0003(11)
N2 0.0441(16) 0.0308(13) 0.0336(13) -0.0035(11) 0.0108(12) 0.0054(12)
O1 0.0343(14) 0.0366(12) 0.0575(14) -0.0048(10) 0.0017(11) -0.0066(10)
O2 0.0581(15) 0.0323(11) 0.0351(11) -0.0065(9) 0.0116(10) -0.0058(10)
O3 0.0429(13) 0.0242(10) 0.0415(12) -0.0041(9) 0.0120(10) 0.0012(9)
O4 0.0576(18) 0.0737(18) 0.0774(18) 0.0367(15) 0.0212(15) 0.0178(14)

loop_
_atom_type_symbol
_atom_type_description
_atom_type_scat_dispersion_real
_atom_type_scat_dispersion_imag
_atom_type_scat_source
C C 0.0033 0.0016 'International Tables Vol C Tables 4.2.6.8 and 6.1.1.4'
H H 0.0000 0.0000 'International Tables Vol C Tables 4.2.6.8 and 6.1.1.4'
N N 0.0061 0.0033 'International Tables Vol C Tables 4.2.6.8 and 6.1.1.4'
O O 0.0106 0.0060 'International Tables Vol C Tables 4.2.6.8 and 6.1.1.4'

loop_
_geom_angle_atom_site_label_1
_geom_angle_atom_site_label_2
_geom_angle_atom_site_label_3
_geom_angle
O1 C1 N1 124.7(3)
O1 C1 C2 124.5(3)
N1 C1 C2 110.8(3)
O2 C2 C1 111.6(2)
O2 C2 C3 110.0(2)
C1 C2 C3 102.8(2)
O2 C2 H2 110.7
C1 C2 H2 110.7
C3 C2 H2 110.7
C2 C3 C4 107.4(2)
C2 C3 H3A 110.2
C4 C3 H3A 110.2
C2 C3 H3B 110.2
C4 C3 H3B 110.2
H3A C3 H3B 108.5
N1 C4 C3 100.8(2)
N1 C4 C18 111.4(2)
C3 C4 C18 106.5(2)
N1 C4 C5 112.4(2)
C3 C4 C5 110.8(2)
C18 C4 C5 114.0(2)
N2 C5 C6 113.1(2)
N2 C5 C4 109.5(2)
C6 C5 C4 111.7(2)
N2 C5 H5 107.4
C6 C5 H5 107.4
C4 C5 H5 107.4
C7 C6 C11 118.3(3)
C7 C6 C5 121.4(3)
C11 C6 C5 120.2(3)
C6 C7 C8 119.7(3)
C6 C7 H7 120.1
C8 C7 H7 120.1
C9 C8 C7 120.9(4)
C9 C8 H8 119.6
C7 C8 H8 119.6
C10 C9 C8 119.7(3)
C10 C9 H9 120.1
C8 C9 H9 120.1
C9 C10 C11 119.9(3)
C9 C10 H10 120.0
C11 C10 H10 120.0
C10 C11 C6 121.1(3)
C10 C11 H11 119.5
C6 C11 H11 119.5
C13 C12 C17 118.3(3)
C13 C12 N2 122.6(2)
C17 C12 N2 119.1(3)
C14 C13 C12 120.4(3)
C14 C13 H13 119.8
C12 C13 H13 119.8
C15 C14 C13 120.9(3)
C15 C14 H14 119.6
C13 C14 H14 119.6
C14 C15 C16 119.1(3)
C14 C15 H15 120.4
C16 C15 H15 120.4
C17 C16 C15 120.2(3)
C17 C16 H16 119.9
C15 C16 H16 119.9
C16 C17 C12 121.1(3)
C16 C17 H17 119.5
C12 C17 H17 119.5
O3 C18 C19 109.3(2)
O3 C18 C4 112.0(2)
C19 C18 C4 113.9(2)
O3 C18 H18 107.1
C19 C18 H18 107.1
C4 C18 H18 107.1
C24 C19 C20 118.0(3)
C24 C19 C18 120.4(3)
C20 C19 C18 121.5(3)
C21 C20 C19 121.3(3)
C21 C20 H20 119.4
C19 C20 H20 119.4
C20 C21 C22 119.8(3)
C20 C21 H21 120.1
C22 C21 H21 120.1
C23 C22 C21 119.5(3)
C23 C22 H22 120.3
C21 C22 H22 120.3
C22 C23 C24 120.6(3)
C22 C23 H23 119.7
C24 C23 H23 119.7
C23 C24 C19 121.0(3)
C23 C24 H24 119.5
C19 C24 H24 119.5
C26 C25 C30 119.5(3)
C26 C25 N1 121.2(3)
C30 C25 N1 119.0(3)
C25 C26 C27 119.7(3)
C25 C26 H26 120.2
C27 C26 H26 120.2
C28 C27 C26 120.4(3)
C28 C27 H27 119.8
C26 C27 H27 119.8
C27 C28 C29 119.6(3)
C27 C28 H28 120.2
C29 C28 H28 120.2
C30 C29 C28 120.6(4)
C30 C29 H29 119.7
C28 C29 H29 119.7
C29 C30 C25 120.1(3)
C29 C30 H30 120.0
C25 C30 H30 120.0
O4 C31 H31A 109.5
O4 C31 H31B 109.5
H31A C31 H31B 109.5
O4 C31 H31C 109.5
H31A C31 H31C 109.5
H31B C31 H31C 109.5
C1 N1 C25 119.1(3)
C1 N1 C4 112.7(2)
C25 N1 C4 128.1(2)
C12 N2 C5 119.8(2)
C12 N2 H2' 108.2
C5 N2 H2' 109.2
C2 O2 H2A 98.2
C18 O3 H3' 107.1
C31 O4 H4' 103.4

loop_
_geom_bond_atom_site_label_1
_geom_bond_atom_site_label_2
_geom_bond_distance
C1 O1 1.236(3)
C1 N1 1.349(4)
C1 C2 1.505(4)
C2 O2 1.417(3)
C2 C3 1.509(4)
C2 H2 1.0000
C3 C4 1.547(4)
C3 H3A 0.9900
C3 H3B 0.9900
C4 N1 1.504(4)
C4 C18 1.553(4)
C4 C5 1.567(4)
C5 N2 1.464(3)
C5 C6 1.524(4)
C5 H5 1.0000
C6 C7 1.386(4)
C6 C11 1.392(4)
C7 C8 1.395(5)
C7 H7 0.9500
C8 C9 1.371(5)
C8 H8 0.9500
C9 C10 1.371(5)
C9 H9 0.9500
C10 C11 1.384(4)
C10 H10 0.9500
C11 H11 0.9500
C12 C13 1.382(4)
C12 C17 1.396(4)
C12 N2 1.406(4)
C13 C14 1.380(4)
C13 H13 0.9500
C14 C15 1.380(4)
C14 H14 0.9500
C15 C16 1.380(4)
C15 H15 0.9500
C16 C17 1.374(4)
C16 H16 0.9500
C17 H17 0.9500
C18 O3 1.432(3)
C18 C19 1.519(4)
C18 H18 1.0000
C19 C24 1.387(4)
C19 C20 1.391(4)
C20 C21 1.382(4)
C20 H20 0.9500
C21 C22 1.391(4)
C21 H21 0.9500
C22 C23 1.370(4)
C22 H22 0.9500
C23 C24 1.384(4)
C23 H23 0.9500
C24 H24 0.9500
C25 C26 1.377(4)
C25 C30 1.378(4)
C25 N1 1.450(4)
C26 C27 1.387(4)
C26 H26 0.9500
C27 C28 1.364(5)
C27 H27 0.9500
C28 C29 1.372(5)
C28 H28 0.9500
C29 C30 1.371(5)
C29 H29 0.9500
C30 H30 0.9500
C31 O4 1.394(5)
C31 H31A 0.9800
C31 H31B 0.9800
C31 H31C 0.9800
N2 H2' 0.9945
O2 H2A 0.9747
O3 H3' 0.9833
O4 H4' 0.8805
